data_4076312
loop_
_publ_author_name
'Conde-Guadano, Susana'
'Danopoulos, Andreas A.'
'Pattacini, Roberto'
'Hanton, Martin'
'Tooze, Robert P.'

_publ_section_title
;
 Indenyl Functionalized N-Heterocyclic Carbene Complexes of Chromium:
 Syntheses, Structures, and Reactivity Studies Relevant to Ethylene
 Oligomerization and Polymerization
;
_journal_issue 5
_journal_name_full Organometallics
_journal_page_first 1643
_journal_paper_doi 10.1021/om200641u
_journal_volume 31
_journal_year 2012
_chemical_formula_moiety 'C42 H47 Cr N2'
_chemical_formula_sum 'C42 H47 Cr N2'
_chemical_formula_weight 631.82
_space_group_IT_number 14
_symmetry_cell_setting monoclinic
_symmetry_Int_Tables_number 14
_symmetry_space_group_name_Hall '-P 2ybc'
_symmetry_space_group_name_H-M 'P 1 21/c 1'
_atom_sites_solution_hydrogens geom
_atom_sites_solution_primary direct
_atom_sites_solution_secondary difmap
_audit_creation_method SHELXL-97
_cell_angle_alpha 90.00
_cell_angle_beta 133.97(3)
_cell_angle_gamma 90.00
_cell_formula_units_Z 8
_cell_length_a 25.109(18)
_cell_length_b 11.132(8)
_cell_length_c 35.019(18)
_cell_measurement_reflns_used 976
_cell_measurement_temperature 120(2)
_cell_measurement_theta_max 21.28
_cell_measurement_theta_min 2.38
_cell_volume 7045(9)
_computing_cell_refinement 'Bruker SAINT'
_computing_data_collection 'Bruker APEX2'
_computing_data_reduction 'Bruker SAINT'
_computing_molecular_graphics ORTEP
_computing_publication_material PLATON
_computing_structure_refinement 'SHELXL-97 (Sheldrick, 1997)'
_computing_structure_solution 'SHELXS-97 (Sheldrick, 1990)'
_diffrn_ambient_temperature 120(2)
_diffrn_measured_fraction_theta_full 0.998
_diffrn_measured_fraction_theta_max 0.998
_diffrn_measurement_device_type 'Bruker SMART APEX2 CCD diffractometer'
_diffrn_measurement_method 'fine-slice \w scans'
_diffrn_radiation_monochromator 'silicon 111'
_diffrn_radiation_probe x-ray
_diffrn_radiation_source 'Daresbury SRS station 9.8'
_diffrn_radiation_wavelength 0.71073
_diffrn_reflns_av_R_equivalents 0.0800
_diffrn_reflns_av_sigmaI/netI 0.0701
_diffrn_reflns_limit_h_max 29
_diffrn_reflns_limit_h_min -29
_diffrn_reflns_limit_k_max 13
_diffrn_reflns_limit_k_min -13
_diffrn_reflns_limit_l_max 41
_diffrn_reflns_limit_l_min -41
_diffrn_reflns_number 50503
_diffrn_reflns_theta_full 24.40
_diffrn_reflns_theta_max 24.40
_diffrn_reflns_theta_min 2.38
_exptl_absorpt_coefficient_mu 0.356
_exptl_absorpt_correction_T_max 0.980
_exptl_absorpt_correction_T_min 0.942
_exptl_absorpt_correction_type multi-scan
_exptl_absorpt_process_details 'Bruker SADABS'
_exptl_crystal_colour purple
_exptl_crystal_density_diffrn 1.192
_exptl_crystal_density_method 'not measured'
_exptl_crystal_description block
_exptl_crystal_F_000 2696
_exptl_crystal_size_max 0.16
_exptl_crystal_size_mid 0.08
_exptl_crystal_size_min 0.04
_refine_diff_density_max 0.631
_refine_diff_density_min -0.586
_refine_diff_density_rms 0.067
_refine_ls_extinction_method none
_refine_ls_goodness_of_fit_ref 1.010
_refine_ls_hydrogen_treatment constr
_refine_ls_matrix_type full
_refine_ls_number_parameters 878
_refine_ls_number_reflns 12416
_refine_ls_number_restraints 20
_refine_ls_restrained_S_all 1.010
_refine_ls_R_factor_all 0.0879
_refine_ls_R_factor_gt 0.0609
_refine_ls_shift/su_max 0.002
_refine_ls_shift/su_mean 0.000
_refine_ls_structure_factor_coef Fsqd
_refine_ls_weighting_details 'calc w=1/[\s^2^(Fo^2^)+(0.0979P)^2^+0.0000P] where P=(Fo^2^+2Fc^2^)/3'
_refine_ls_weighting_scheme calc
_refine_ls_wR_factor_gt 0.1544
_refine_ls_wR_factor_ref 0.1684
_reflns_number_gt 8674
_reflns_number_total 12416
_reflns_threshold_expression >2sigma(I)
_cod_data_source_file om200641u_si_001.cif
_cod_data_source_block Complex2a-Bz
_cod_original_cell_volume 7044(8)
_cod_original_sg_symbol_H-M 'P 21/c'
_cod_database_code 4076312

loop_
_symmetry_equiv_pos_as_xyz
'x, y, z'
'-x, y+1/2, -z+1/2'
'-x, -y, -z'
'x, -y-1/2, z-1/2'

loop_
_atom_site_label
_atom_site_type_symbol
_atom_site_fract_x
_atom_site_fract_y
_atom_site_fract_z
_atom_site_U_iso_or_equiv
_atom_site_adp_type
_atom_site_occupancy
_atom_site_symmetry_multiplicity
_atom_site_calc_flag
_atom_site_refinement_flags
_atom_site_disorder_assembly
_atom_site_disorder_group
Cr1 Cr 0.66020(3) 0.89044(4) 0.72224(2) 0.02876(15) Uani 1 1 d . . .
Cr2 Cr 0.83279(3) 0.78514(4) 0.56402(2) 0.03207(15) Uani 1 1 d . B .
C1 C 0.72631(17) 0.7886(3) 0.79315(13) 0.0300(7) Uani 1 1 d . . .
C2 C 0.8107(2) 0.6715(3) 0.86593(14) 0.0438(9) Uani 1 1 d . . .
H2 H 0.8474 0.6144 0.8885 0.053 Uiso 1 1 calc R . .
C3 C 0.7786(2) 0.7414(3) 0.87621(14) 0.0428(9) Uani 1 1 d . . .
H3 H 0.7887 0.7426 0.9073 0.051 Uiso 1 1 calc R . .
C4 C 0.6805(2) 0.9004(3) 0.82823(14) 0.0364(8) Uani 1 1 d . . .
H4A H 0.6881 0.8941 0.8594 0.044 Uiso 1 1 calc R . .
H4B H 0.6289 0.8829 0.7973 0.044 Uiso 1 1 calc R . .
C5 C 0.6980(2) 1.0278(3) 0.82404(14) 0.0393(8) Uani 1 1 d . . .
H5A H 0.6695 1.0840 0.8251 0.047 Uiso 1 1 calc R . .
H5B H 0.7500 1.0440 0.8544 0.047 Uiso 1 1 calc R . .
C6 C 0.68060(19) 1.0479(3) 0.77366(13) 0.0337(7) Uani 1 1 d . . .
C7 C 0.60781(18) 1.0555(3) 0.72309(14) 0.0347(8) Uani 1 1 d . . .
H7 H 0.5651 1.0486 0.7164 0.042 Uiso 1 1 calc R . .
C8 C 0.60939(19) 1.0749(3) 0.68436(14) 0.0359(8) Uani 1 1 d . . .
H8 H 0.5687 1.0768 0.6479 0.043 Uiso 1 1 calc R . .
C9 C 0.68434(19) 1.0911(3) 0.71100(14) 0.0346(8) Uani 1 1 d . . .
C10 C 0.72975(18) 1.0703(3) 0.76663(13) 0.0327(7) Uani 1 1 d . . .
C11 C 0.80854(19) 1.0792(3) 0.80278(14) 0.0402(8) Uani 1 1 d . . .
C12 C 0.8362(2) 1.1106(3) 0.78153(16) 0.0455(9) Uani 1 1 d . . .
H12 H 0.8873 1.1162 0.8041 0.055 Uiso 1 1 calc R . .
C13 C 0.7917(2) 1.1345(3) 0.72780(17) 0.0482(10) Uani 1 1 d . . .
H13 H 0.8143 1.1577 0.7163 0.058 Uiso 1 1 calc R . .
C14 C 0.7165(2) 1.1252(3) 0.69129(15) 0.0403(8) Uani 1 1 d . . .
C15 C 0.6680(3) 1.1585(4) 0.63420(17) 0.0608(11) Uani 1 1 d . . .
H15A H 0.6981 1.1847 0.6282 0.091 Uiso 1 1 calc R . .
H15B H 0.6353 1.2222 0.6254 0.091 Uiso 1 1 calc R . .
H15C H 0.6394 1.0899 0.6123 0.091 Uiso 1 1 calc R . .
C16 C 0.8597(2) 1.0591(4) 0.86133(15) 0.0549(10) Uani 1 1 d . . .
H16A H 0.9101 1.0631 0.8777 0.082 Uiso 1 1 calc R . .
H16B H 0.8504 0.9814 0.8676 0.082 Uiso 1 1 calc R . .
H16C H 0.8514 1.1199 0.8762 0.082 Uiso 1 1 calc R . .
C17 C 0.79437(18) 0.6314(3) 0.78895(12) 0.0317(7) Uani 1 1 d . . .
C18 C 0.85036(18) 0.6685(3) 0.79180(13) 0.0348(8) Uani 1 1 d . . .
C19 C 0.8636(2) 0.5981(3) 0.76656(14) 0.0405(8) Uani 1 1 d . . .
H19 H 0.8999 0.6212 0.7673 0.049 Uiso 1 1 calc R . .
C20 C 0.8240(2) 0.4942(3) 0.74037(15) 0.0450(9) Uani 1 1 d . . .
H20 H 0.8332 0.4489 0.7231 0.054 Uiso 1 1 calc R . .
C21 C 0.7712(2) 0.4573(3) 0.73955(15) 0.0445(9) Uani 1 1 d . . .
H21 H 0.7457 0.3861 0.7223 0.053 Uiso 1 1 calc R . .
C22 C 0.75469(18) 0.5243(3) 0.76416(13) 0.0364(8) Uani 1 1 d . . .
C23 C 0.70004(19) 0.4776(3) 0.76609(14) 0.0404(8) Uani 1 1 d . . .
H23 H 0.6866 0.5444 0.7762 0.048 Uiso 1 1 calc R . .
C24 C 0.6289(2) 0.4287(3) 0.71301(16) 0.0500(10) Uani 1 1 d . . .
H24A H 0.6068 0.4894 0.6862 0.075 Uiso 1 1 calc R . .
H24B H 0.5951 0.4065 0.7161 0.075 Uiso 1 1 calc R . .
H24C H 0.6402 0.3595 0.7033 0.075 Uiso 1 1 calc R . .
C25 C 0.7356(2) 0.3794(3) 0.80849(16) 0.0514(10) Uani 1 1 d . . .
H25A H 0.7500 0.3132 0.7997 0.077 Uiso 1 1 calc R . .
H25B H 0.7006 0.3523 0.8098 0.077 Uiso 1 1 calc R . .
H25C H 0.7785 0.4114 0.8424 0.077 Uiso 1 1 calc R . .
C26 C 0.89785(19) 0.7781(3) 0.82385(14) 0.0406(8) Uani 1 1 d . . .
H26 H 0.8694 0.8317 0.8264 0.049 Uiso 1 1 calc R . .
C27 C 0.9199(2) 0.8484(3) 0.79955(16) 0.0477(9) Uani 1 1 d . . .
H27A H 0.9489 0.7982 0.7975 0.072 Uiso 1 1 calc R . .
H27B H 0.9486 0.9172 0.8212 0.072 Uiso 1 1 calc R . .
H27C H 0.8762 0.8745 0.7646 0.072 Uiso 1 1 calc R . .
C28 C 0.9682(2) 0.7398(4) 0.88050(16) 0.0707(13) Uani 1 1 d . . .
H28A H 0.9545 0.6980 0.8966 0.106 Uiso 1 1 calc R . .
H28B H 0.9966 0.8097 0.9011 0.106 Uiso 1 1 calc R . .
H28C H 0.9972 0.6876 0.8791 0.106 Uiso 1 1 calc R . .
C29 C 0.56379(19) 0.7871(3) 0.68150(14) 0.0372(8) Uani 1 1 d . . .
H29A H 0.5271 0.8180 0.6456 0.045 Uiso 1 1 calc R . .
H29B H 0.5754 0.7060 0.6791 0.045 Uiso 1 1 calc R . .
C30 C 0.52786(18) 0.7781(3) 0.70128(13) 0.0328(7) Uani 1 1 d . . .
C31 C 0.5447(2) 0.6856(3) 0.73563(15) 0.0408(8) Uani 1 1 d . . .
H31 H 0.5795 0.6280 0.7460 0.049 Uiso 1 1 calc R . .
C32 C 0.5118(2) 0.6773(3) 0.75434(15) 0.0422(8) Uani 1 1 d . . .
H32 H 0.5246 0.6148 0.7771 0.051 Uiso 1 1 calc R . .
C33 C 0.4594(2) 0.7609(3) 0.73974(14) 0.0393(8) Uani 1 1 d . . .
H33 H 0.4371 0.7554 0.7525 0.047 Uiso 1 1 calc R . .
C34 C 0.44111(18) 0.8522(3) 0.70595(14) 0.0375(8) Uani 1 1 d . . .
H34 H 0.4058 0.9087 0.6956 0.045 Uiso 1 1 calc R . .
C35 C 0.47460(18) 0.8608(3) 0.68724(13) 0.0352(7) Uani 1 1 d . . .
H35 H 0.4613 0.9237 0.6645 0.042 Uiso 1 1 calc R . .
C36 C 0.68120(17) 0.8130(3) 0.67707(11) 0.0254(6) Uani 1 1 d . . .
H36A H 0.7082 0.8712 0.6753 0.030 Uiso 1 1 calc R . .
H36B H 0.7128 0.7433 0.6960 0.030 Uiso 1 1 calc R . .
C37 C 0.6127(2) 0.7753(3) 0.62109(14) 0.0399(8) Uani 1 1 d . . .
C38 C 0.5896(2) 0.6545(3) 0.60844(17) 0.0527(10) Uani 1 1 d . . .
H38 H 0.6163 0.5972 0.6353 0.063 Uiso 1 1 calc R . .
C39 C 0.5281(3) 0.6186(4) 0.55703(19) 0.0671(13) Uani 1 1 d . . .
H39 H 0.5145 0.5381 0.5503 0.081 Uiso 1 1 calc R . .
C40 C 0.4867(3) 0.7000(5) 0.51566(19) 0.0710(13) Uani 1 1 d . . .
H40 H 0.4456 0.6755 0.4812 0.085 Uiso 1 1 calc R . .
C41 C 0.5081(3) 0.8182(5) 0.52712(18) 0.0701(13) Uani 1 1 d . . .
H41 H 0.4811 0.8748 0.5000 0.084 Uiso 1 1 calc R . .
C42 C 0.5692(2) 0.8545(4) 0.57828(16) 0.0557(10) Uani 1 1 d . . .
H42 H 0.5818 0.9355 0.5844 0.067 Uiso 1 1 calc R . .
C43 C 0.77075(18) 0.6856(3) 0.57342(13) 0.0322(7) Uani 1 1 d . . .
C44 C 0.7256(2) 0.6467(3) 0.61017(14) 0.0426(8) Uani 1 1 d . . .
H44 H 0.7194 0.6498 0.6335 0.051 Uiso 1 1 calc R . .
C45 C 0.6870(2) 0.5791(3) 0.56625(15) 0.0420(8) Uani 1 1 d . . .
H45 H 0.6488 0.5263 0.5532 0.050 Uiso 1 1 calc R . .
C46 C 0.8272(2) 0.7955(3) 0.65719(14) 0.0421(8) Uani 1 1 d . . .
H46A H 0.8774 0.7756 0.6747 0.051 Uiso 1 1 calc R . .
H46B H 0.8239 0.7888 0.6831 0.051 Uiso 1 1 calc R . .
C47 C 0.8103(2) 0.9241(3) 0.63703(15) 0.0441(9) Uani 1 1 d . . .
H47A H 0.7595 0.9428 0.6184 0.053 Uiso 1 1 calc R . .
H47B H 0.8422 0.9782 0.6671 0.053 Uiso 1 1 calc R . .
C48 C 0.8213(2) 0.9448(3) 0.60036(14) 0.0388(8) Uani 1 1 d . . .
C49 C 0.8916(2) 0.9488(3) 0.61823(14) 0.0404(8) Uani 1 1 d . . .
H49 H 0.9362 0.9396 0.6533 0.049 Uiso 1 1 calc R . .
C50 C 0.88442(19) 0.9686(3) 0.57537(14) 0.0395(8) Uani 1 1 d . . .
H50 H 0.9228 0.9703 0.5768 0.047 Uiso 1 1 calc R . .
C51 C 0.80816(19) 0.9856(3) 0.52932(13) 0.0357(8) Uani 1 1 d . . .
C52 C 0.76777(19) 0.9687(3) 0.54416(13) 0.0354(8) Uani 1 1 d . . .
C53 C 0.68858(19) 0.9799(3) 0.50472(14) 0.0396(8) Uani 1 1 d . . .
C54 C 0.6567(2) 1.0110(3) 0.45510(15) 0.0442(9) Uani 1 1 d . . .
H54 H 0.6055 1.0206 0.4290 0.053 Uiso 1 1 calc R . .
C55 C 0.6963(2) 1.0295(3) 0.44101(15) 0.0471(9) Uani 1 1 d . . .
H55 H 0.6706 1.0501 0.4062 0.057 Uiso 1 1 calc R . .
C56 C 0.7714(2) 1.0182(3) 0.47672(14) 0.0409(8) Uani 1 1 d . . .
C57 C 0.8156(2) 1.0418(4) 0.46324(17) 0.0547(10) Uani 1 1 d . . .
H57A H 0.7827 1.0600 0.4261 0.082 Uiso 1 1 calc R . .
H57B H 0.8442 0.9718 0.4712 0.082 Uiso 1 1 calc R . .
H57C H 0.8482 1.1085 0.4837 0.082 Uiso 1 1 calc R . .
C58 C 0.6428(2) 0.9623(4) 0.51737(16) 0.0526(10) Uani 1 1 d . . .
H58A H 0.6563 1.0215 0.5428 0.079 Uiso 1 1 calc R . .
H58B H 0.6516 0.8835 0.5319 0.079 Uiso 1 1 calc R . .
H58C H 0.5913 0.9708 0.4855 0.079 Uiso 1 1 calc R . .
C59 C 0.69065(18) 0.5283(3) 0.50047(13) 0.0365(8) Uani 1 1 d . . .
C60 C 0.72035(19) 0.4120(3) 0.51321(14) 0.0391(8) Uani 1 1 d . . .
C61 C 0.6894(2) 0.3340(3) 0.47122(16) 0.0516(10) Uani 1 1 d . . .
H61 H 0.7074 0.2560 0.4782 0.062 Uiso 1 1 calc R . .
C62 C 0.6328(2) 0.3704(4) 0.41963(17) 0.0642(12) Uani 1 1 d . . .
H62 H 0.6127 0.3167 0.3921 0.077 Uiso 1 1 calc R . .
C63 C 0.6054(2) 0.4857(4) 0.40825(15) 0.0542(10) Uani 1 1 d . . .
H63 H 0.5672 0.5089 0.3730 0.065 Uiso 1 1 calc R . .
C64 C 0.63365(18) 0.5683(3) 0.44839(14) 0.0396(8) Uani 1 1 d . . .
C65 C 0.60158(19) 0.6931(3) 0.43582(14) 0.0426(8) Uani 1 1 d . . .
H65 H 0.6408 0.7462 0.4647 0.051 Uiso 1 1 calc R . .
C66 C 0.5748(2) 0.7430(4) 0.38436(15) 0.0505(10) Uani 1 1 d . . .
H66A H 0.6140 0.7377 0.3854 0.076 Uiso 1 1 calc R . .
H66B H 0.5606 0.8255 0.3804 0.076 Uiso 1 1 calc R . .
H66C H 0.5330 0.6972 0.3549 0.076 Uiso 1 1 calc R . .
C67 C 0.5387(2) 0.6949(4) 0.43389(17) 0.0577(11) Uani 1 1 d . . .
H67A H 0.5002 0.6410 0.4067 0.087 Uiso 1 1 calc R . .
H67B H 0.5191 0.7748 0.4261 0.087 Uiso 1 1 calc R . .
H67C H 0.5574 0.6699 0.4676 0.087 Uiso 1 1 calc R . .
C68 C 0.78204(19) 0.3685(3) 0.56996(14) 0.0407(8) Uani 1 1 d . . .
H68 H 0.7993 0.4372 0.5936 0.049 Uiso 1 1 calc R . .
C69 C 0.8481(2) 0.3200(3) 0.58001(15) 0.0479(9) Uani 1 1 d . . .
H69A H 0.8335 0.2485 0.5594 0.072 Uiso 1 1 calc R . .
H69B H 0.8880 0.3015 0.6170 0.072 Uiso 1 1 calc R . .
H69C H 0.8641 0.3795 0.5699 0.072 Uiso 1 1 calc R . .
C70 C 0.7532(2) 0.2730(4) 0.58325(17) 0.0562(11) Uani 1 1 d . . .
H70A H 0.7159 0.3075 0.5808 0.084 Uiso 1 1 calc R . .
H70B H 0.7933 0.2440 0.6187 0.084 Uiso 1 1 calc R . .
H70C H 0.7324 0.2075 0.5586 0.084 Uiso 1 1 calc R . .
C71 C 0.79925(19) 0.7200(3) 0.49239(12) 0.0333(7) Uani 1 1 d D . .
H71A H 0.7460 0.7097 0.4669 0.040 Uiso 1 1 calc R A 1
H71B H 0.8087 0.7842 0.4790 0.040 Uiso 1 1 calc R A 1
C72 C 0.8439(14) 0.6304(15) 0.4934(14) 0.034(5) Uani 0.47 1 d PDU B 2
C72A C 0.8299(13) 0.6087(13) 0.4906(12) 0.031(4) Uani 0.53 1 d PDU B 1
C73 C 0.8168(11) 0.516(3) 0.4796(8) 0.058(6) Uani 0.47 1 d P B 2
H73 H 0.7736 0.4949 0.4709 0.069 Uiso 0.47 1 calc PR B 2
C73A C 0.7902(9) 0.5046(19) 0.4642(7) 0.039(3) Uani 0.53 1 d P B 1
H73A H 0.7404 0.5065 0.4461 0.047 Uiso 0.53 1 calc PR B 1
C74 C 0.8606(11) 0.4317(13) 0.4797(7) 0.064(5) Uani 0.47 1 d P B 2
H74 H 0.8435 0.3533 0.4686 0.076 Uiso 0.47 1 calc PR B 2
C74A C 0.8150(6) 0.4016(9) 0.4617(4) 0.053(3) Uani 0.53 1 d P B 1
H74A H 0.7833 0.3361 0.4440 0.064 Uiso 0.53 1 calc PR B 1
C75 C 0.9213(10) 0.4608(15) 0.4945(6) 0.052(4) Uani 0.47 1 d P B 2
H75 H 0.9495 0.4029 0.4961 0.063 Uiso 0.47 1 calc PR B 2
C75A C 0.8863(9) 0.3915(11) 0.4848(5) 0.058(3) Uani 0.53 1 d P B 1
H75A H 0.9036 0.3195 0.4833 0.070 Uiso 0.53 1 calc PR B 1
C76 C 0.9476(6) 0.5856(11) 0.5092(4) 0.059(2) Uani 0.47 1 d P B 2
H76 H 0.9913 0.6086 0.5190 0.071 Uiso 0.47 1 calc PR B 2
C76A C 0.9350(9) 0.4957(17) 0.5119(5) 0.061(4) Uani 0.53 1 d P B 1
H76A H 0.9833 0.4929 0.5268 0.073 Uiso 0.53 1 calc PR B 1
C77 C 0.9048(5) 0.6680(9) 0.5080(4) 0.043(2) Uani 0.47 1 d P B 2
H77 H 0.9194 0.7478 0.5173 0.052 Uiso 0.47 1 calc PR B 2
C77A C 0.9072(5) 0.5984(9) 0.5147(4) 0.050(2) Uani 0.53 1 d P B 1
H77A H 0.9383 0.6646 0.5326 0.061 Uiso 0.53 1 calc PR B 1
C78 C 0.92919(19) 0.6786(3) 0.61373(13) 0.0394(8) Uani 1 1 d . . .
H78A H 0.9159 0.5982 0.5989 0.047 Uiso 1 1 calc R B .
H78B H 0.9637 0.7103 0.6122 0.047 Uiso 1 1 calc R . .
C79 C 0.96880(18) 0.6682(3) 0.67039(13) 0.0337(7) Uani 1 1 d . B .
C80 C 0.95192(19) 0.5761(3) 0.68804(14) 0.0380(8) Uani 1 1 d . . .
H80 H 0.9172 0.5182 0.6640 0.046 Uiso 1 1 calc R B .
C81 C 0.98523(19) 0.5690(3) 0.73988(13) 0.0388(8) Uani 1 1 d . B .
H81 H 0.9725 0.5072 0.7501 0.047 Uiso 1 1 calc R . .
C82 C 1.03767(19) 0.6532(3) 0.77699(13) 0.0376(8) Uani 1 1 d . . .
H82 H 1.0596 0.6494 0.8119 0.045 Uiso 1 1 calc R B .
C83 C 1.05665(19) 0.7436(3) 0.76079(14) 0.0383(8) Uani 1 1 d . B .
H83 H 1.0920 0.8004 0.7852 0.046 Uiso 1 1 calc R . .
C84 C 1.02312(18) 0.7495(3) 0.70854(13) 0.0351(8) Uani 1 1 d . . .
H84 H 1.0374 0.8096 0.6987 0.042 Uiso 1 1 calc R B .
N1 N 0.77903(14) 0.7003(2) 0.81538(10) 0.0316(6) Uani 1 1 d . . .
N2 N 0.72761(15) 0.8113(2) 0.83193(10) 0.0320(6) Uani 1 1 d . . .
N3 N 0.71459(14) 0.6027(2) 0.54418(10) 0.0336(6) Uani 1 1 d . . .
N4 N 0.77576(15) 0.7101(2) 0.61392(11) 0.0343(6) Uani 1 1 d . . .

loop_
_atom_site_aniso_label
_atom_site_aniso_U_11
_atom_site_aniso_U_22
_atom_site_aniso_U_33
_atom_site_aniso_U_23
_atom_site_aniso_U_13
_atom_site_aniso_U_12
Cr1 0.0341(3) 0.0201(3) 0.0358(3) -0.0005(2) 0.0257(3) 0.0009(2)
Cr2 0.0388(3) 0.0211(3) 0.0349(3) -0.0014(2) 0.0250(3) 0.0002(2)
C1 0.0325(17) 0.0172(15) 0.0381(18) -0.0030(13) 0.0237(16) -0.0035(13)
C2 0.050(2) 0.038(2) 0.0345(19) 0.0044(16) 0.0262(18) 0.0072(17)
C3 0.055(2) 0.0344(19) 0.038(2) 0.0022(16) 0.0323(19) 0.0043(17)
C4 0.050(2) 0.0305(18) 0.044(2) -0.0045(15) 0.0386(19) 0.0003(15)
C5 0.057(2) 0.0257(17) 0.046(2) -0.0074(15) 0.0400(19) -0.0015(16)
C6 0.049(2) 0.0147(15) 0.048(2) -0.0022(14) 0.0372(19) 0.0009(14)
C7 0.0370(19) 0.0228(16) 0.051(2) -0.0033(15) 0.0334(18) 0.0017(14)
C8 0.0385(19) 0.0208(16) 0.045(2) 0.0024(14) 0.0276(17) 0.0047(14)
C9 0.044(2) 0.0150(15) 0.049(2) -0.0004(14) 0.0341(18) 0.0014(14)
C10 0.0397(19) 0.0163(15) 0.044(2) -0.0021(13) 0.0294(17) -0.0004(13)
C11 0.0379(19) 0.0249(17) 0.052(2) -0.0068(15) 0.0292(19) -0.0007(14)
C12 0.040(2) 0.0284(19) 0.069(3) -0.0095(18) 0.038(2) -0.0066(16)
C13 0.066(3) 0.0258(18) 0.081(3) -0.0077(18) 0.061(3) -0.0095(17)
C14 0.060(2) 0.0211(17) 0.055(2) -0.0011(15) 0.046(2) -0.0033(16)
C15 0.086(3) 0.046(2) 0.065(3) -0.003(2) 0.058(3) -0.011(2)
C16 0.040(2) 0.048(2) 0.050(2) -0.0074(19) 0.021(2) -0.0006(18)
C17 0.0353(18) 0.0210(16) 0.0334(18) 0.0029(13) 0.0218(16) 0.0070(13)
C18 0.0366(18) 0.0265(17) 0.0368(19) 0.0029(14) 0.0238(17) 0.0050(14)
C19 0.042(2) 0.037(2) 0.047(2) 0.0034(16) 0.0324(18) 0.0051(16)
C20 0.054(2) 0.033(2) 0.055(2) -0.0026(17) 0.040(2) 0.0077(17)
C21 0.050(2) 0.0274(18) 0.054(2) -0.0063(16) 0.035(2) 0.0018(16)
C22 0.0379(19) 0.0235(16) 0.043(2) 0.0014(14) 0.0264(17) 0.0033(14)
C23 0.041(2) 0.0254(17) 0.055(2) -0.0060(16) 0.0334(19) -0.0027(15)
C24 0.050(2) 0.033(2) 0.062(3) -0.0049(18) 0.037(2) -0.0062(17)
C25 0.052(2) 0.043(2) 0.060(3) 0.0036(19) 0.039(2) -0.0024(18)
C26 0.043(2) 0.0351(19) 0.046(2) -0.0020(16) 0.0315(19) -0.0014(16)
C27 0.056(2) 0.034(2) 0.065(3) -0.0064(18) 0.047(2) -0.0062(17)
C28 0.061(3) 0.066(3) 0.048(3) -0.001(2) 0.024(2) -0.023(2)
C29 0.041(2) 0.0317(18) 0.045(2) -0.0050(15) 0.0324(18) -0.0027(15)
C30 0.0324(17) 0.0260(17) 0.0373(18) -0.0077(14) 0.0233(16) -0.0070(14)
C31 0.047(2) 0.0242(17) 0.063(2) -0.0005(16) 0.043(2) 0.0017(15)
C32 0.054(2) 0.0272(17) 0.060(2) 0.0085(16) 0.044(2) 0.0039(16)
C33 0.049(2) 0.0298(18) 0.055(2) -0.0021(16) 0.042(2) -0.0025(16)
C34 0.0349(18) 0.0297(18) 0.050(2) -0.0040(15) 0.0301(18) -0.0019(14)
C35 0.0332(18) 0.0298(17) 0.0346(18) 0.0031(14) 0.0206(16) -0.0011(14)
C36 0.0386(17) 0.0187(15) 0.0285(16) 0.0008(12) 0.0269(15) 0.0031(13)
C37 0.045(2) 0.038(2) 0.050(2) 0.0020(16) 0.0383(19) 0.0051(16)
C38 0.074(3) 0.038(2) 0.065(3) -0.0067(19) 0.055(3) -0.011(2)
C39 0.084(3) 0.061(3) 0.077(3) -0.028(3) 0.063(3) -0.035(3)
C40 0.057(3) 0.096(4) 0.059(3) -0.014(3) 0.040(3) -0.010(3)
C41 0.066(3) 0.078(4) 0.047(3) 0.007(2) 0.032(2) 0.022(3)
C42 0.069(3) 0.040(2) 0.054(3) 0.0032(19) 0.041(2) 0.012(2)
C43 0.0362(18) 0.0214(16) 0.0371(18) 0.0002(13) 0.0248(16) 0.0040(14)
C44 0.045(2) 0.045(2) 0.045(2) 0.0062(17) 0.0342(19) 0.0062(17)
C45 0.039(2) 0.040(2) 0.051(2) 0.0046(17) 0.0325(19) 0.0002(16)
C46 0.052(2) 0.0337(19) 0.039(2) -0.0026(16) 0.0305(19) 0.0030(16)
C47 0.058(2) 0.0291(18) 0.047(2) -0.0029(16) 0.038(2) 0.0042(17)
C48 0.051(2) 0.0179(16) 0.044(2) -0.0058(14) 0.0318(19) 0.0011(15)
C49 0.041(2) 0.0245(17) 0.042(2) -0.0056(15) 0.0238(18) -0.0007(15)
C50 0.040(2) 0.0215(17) 0.048(2) -0.0038(15) 0.0274(18) -0.0025(14)
C51 0.043(2) 0.0196(16) 0.043(2) 0.0009(14) 0.0294(18) 0.0010(14)
C52 0.045(2) 0.0187(16) 0.0384(19) -0.0017(14) 0.0272(17) 0.0034(14)
C53 0.041(2) 0.0260(17) 0.047(2) -0.0028(15) 0.0284(18) 0.0022(15)
C54 0.041(2) 0.0304(19) 0.046(2) 0.0023(16) 0.0246(19) 0.0074(16)
C55 0.054(2) 0.034(2) 0.040(2) 0.0071(16) 0.028(2) 0.0071(17)
C56 0.054(2) 0.0201(16) 0.049(2) 0.0017(15) 0.036(2) 0.0005(15)
C57 0.076(3) 0.037(2) 0.069(3) 0.0075(19) 0.057(3) 0.005(2)
C58 0.050(2) 0.047(2) 0.063(3) -0.006(2) 0.040(2) 0.0021(19)
C59 0.0321(18) 0.0304(18) 0.0386(19) -0.0055(15) 0.0214(16) -0.0070(14)
C60 0.0375(19) 0.0285(18) 0.042(2) -0.0021(15) 0.0238(17) -0.0032(15)
C61 0.049(2) 0.0266(19) 0.058(3) -0.0083(17) 0.029(2) -0.0032(17)
C62 0.060(3) 0.043(2) 0.046(2) -0.0215(19) 0.020(2) -0.011(2)
C63 0.046(2) 0.044(2) 0.037(2) -0.0039(17) 0.0154(19) -0.0016(18)
C64 0.0341(18) 0.0322(18) 0.038(2) -0.0032(15) 0.0199(17) -0.0039(15)
C65 0.0378(19) 0.036(2) 0.037(2) 0.0009(16) 0.0197(17) 0.0006(16)
C66 0.046(2) 0.044(2) 0.046(2) 0.0044(18) 0.026(2) 0.0033(17)
C67 0.050(2) 0.051(2) 0.063(3) 0.013(2) 0.036(2) 0.0104(19)
C68 0.044(2) 0.0238(17) 0.045(2) 0.0010(15) 0.0274(18) 0.0009(15)
C69 0.046(2) 0.037(2) 0.048(2) 0.0047(17) 0.0277(19) 0.0055(17)
C70 0.062(3) 0.042(2) 0.068(3) 0.008(2) 0.047(2) -0.0011(19)
C71 0.0441(19) 0.0233(16) 0.0323(17) 0.0018(13) 0.0265(17) -0.0004(14)
C72 0.031(9) 0.037(6) 0.031(4) -0.006(6) 0.020(7) -0.014(6)
C72A 0.029(8) 0.041(7) 0.030(5) -0.004(6) 0.023(6) -0.012(6)
C73 0.079(14) 0.047(10) 0.035(11) -0.011(8) 0.036(10) -0.012(10)
C73A 0.065(9) 0.019(5) 0.032(9) -0.006(6) 0.033(8) -0.003(7)
C74 0.122(18) 0.021(7) 0.081(10) 0.011(6) 0.082(13) 0.019(8)
C74A 0.071(7) 0.033(5) 0.062(6) 0.002(4) 0.049(6) 0.003(4)
C75 0.072(11) 0.030(9) 0.054(9) 0.005(7) 0.043(10) 0.017(8)
C75A 0.082(9) 0.039(8) 0.049(5) 0.001(5) 0.044(6) 0.016(7)
C76 0.058(6) 0.062(7) 0.058(6) -0.004(5) 0.040(5) 0.011(5)
C76A 0.046(6) 0.067(11) 0.045(7) -0.030(6) 0.023(6) -0.012(6)
C77 0.050(5) 0.035(5) 0.044(5) -0.003(5) 0.032(4) 0.005(5)
C77A 0.052(5) 0.053(6) 0.063(6) -0.026(5) 0.046(5) -0.012(5)
C78 0.047(2) 0.0325(18) 0.043(2) 0.0019(15) 0.0326(18) 0.0066(16)
C79 0.0356(18) 0.0264(17) 0.0403(19) 0.0020(14) 0.0268(17) 0.0068(14)
C80 0.041(2) 0.0266(17) 0.041(2) -0.0036(15) 0.0264(18) 0.0006(15)
C81 0.046(2) 0.0276(17) 0.043(2) 0.0040(15) 0.0309(18) 0.0027(15)
C82 0.0419(19) 0.0310(18) 0.0336(18) 0.0028(15) 0.0239(17) 0.0048(15)
C83 0.0343(19) 0.0286(18) 0.040(2) -0.0033(15) 0.0215(17) 0.0008(14)
C84 0.0347(18) 0.0272(17) 0.042(2) 0.0073(15) 0.0259(17) 0.0063(14)
N1 0.0367(15) 0.0219(13) 0.0327(15) -0.0005(11) 0.0228(13) -0.0008(11)
N2 0.0420(16) 0.0231(14) 0.0358(15) -0.0015(11) 0.0288(14) -0.0004(12)
N3 0.0331(15) 0.0290(15) 0.0335(15) 0.0000(12) 0.0211(13) 0.0001(12)
N4 0.0416(16) 0.0262(14) 0.0369(15) 0.0023(12) 0.0279(14) 0.0055(12)

loop_
_atom_type_symbol
_atom_type_description
_atom_type_scat_dispersion_real
_atom_type_scat_dispersion_imag
_atom_type_scat_source
Cr Cr 0.3209 0.6236 'International Tables Vol C Tables 4.2.6.8 and 6.1.1.4'
C C 0.0033 0.0016 'International Tables Vol C Tables 4.2.6.8 and 6.1.1.4'
N N 0.0061 0.0033 'International Tables Vol C Tables 4.2.6.8 and 6.1.1.4'
H H 0.0000 0.0000 'International Tables Vol C Tables 4.2.6.8 and 6.1.1.4'

loop_
_geom_angle_atom_site_label_1
_geom_angle_atom_site_label_2
_geom_angle_atom_site_label_3
_geom_angle
C29 Cr1 C1 95.66(14)
C29 Cr1 C36 92.09(13)
C1 Cr1 C36 104.69(12)
C29 Cr1 C7 92.68(14)
C1 Cr1 C7 114.03(13)
C36 Cr1 C7 140.26(12)
C29 Cr1 C8 100.45(14)
C1 Cr1 C8 145.74(12)
C36 Cr1 C8 104.71(12)
C7 Cr1 C8 35.75(12)
C29 Cr1 C6 118.25(13)
C1 Cr1 C6 85.57(13)
C36 Cr1 C6 147.20(12)
C7 Cr1 C6 35.92(12)
C8 Cr1 C6 60.17(13)
C29 Cr1 C10 151.28(12)
C1 Cr1 C10 93.55(13)
C36 Cr1 C10 111.74(12)
C7 Cr1 C10 58.80(13)
C8 Cr1 C10 59.16(13)
C6 Cr1 C10 35.65(11)
C29 Cr1 C9 134.07(13)
C1 Cr1 C9 127.21(12)
C36 Cr1 C9 91.89(12)
C7 Cr1 C9 57.85(12)
C8 Cr1 C9 34.88(12)
C6 Cr1 C9 58.59(12)
C10 Cr1 C9 34.79(11)
C78 Cr2 C43 97.13(15)
C78 Cr2 C71 93.95(13)
C43 Cr2 C71 105.76(13)
C78 Cr2 C49 93.08(14)
C43 Cr2 C49 114.15(13)
C71 Cr2 C49 138.18(13)
C78 Cr2 C50 99.84(15)
C43 Cr2 C50 145.63(13)
C71 Cr2 C50 102.65(13)
C49 Cr2 C50 35.57(13)
C78 Cr2 C48 119.18(14)
C43 Cr2 C48 85.99(13)
C71 Cr2 C48 143.56(12)
C49 Cr2 C48 35.56(13)
C50 Cr2 C48 59.64(13)
C78 Cr2 C52 151.55(13)
C43 Cr2 C52 93.70(13)
C71 Cr2 C52 108.29(12)
C49 Cr2 C52 58.52(13)
C50 Cr2 C52 58.81(13)
C48 Cr2 C52 35.54(12)
C78 Cr2 C51 133.14(13)
C43 Cr2 C51 127.24(12)
C71 Cr2 C51 88.19(12)
C49 Cr2 C51 58.07(13)
C50 Cr2 C51 35.00(12)
C48 Cr2 C51 58.67(12)
C52 Cr2 C51 34.82(12)
N2 C1 N1 102.8(3)
N2 C1 Cr1 121.9(2)
N1 C1 Cr1 135.1(2)
C3 C2 N1 106.9(3)
C3 C2 H2 126.6
N1 C2 H2 126.6
C2 C3 N2 106.7(3)
C2 C3 H3 126.6
N2 C3 H3 126.6
N2 C4 C5 111.5(3)
N2 C4 H4A 109.3
C5 C4 H4A 109.3
N2 C4 H4B 109.3
C5 C4 H4B 109.3
H4A C4 H4B 108.0
C6 C5 C4 112.4(3)
C6 C5 H5A 109.1
C4 C5 H5A 109.1
C6 C5 H5B 109.1
C4 C5 H5B 109.1
H5A C5 H5B 107.8
C7 C6 C10 107.0(3)
C7 C6 C5 123.1(3)
C10 C6 C5 129.7(3)
C7 C6 Cr1 70.89(18)
C10 C6 Cr1 75.47(17)
C5 C6 Cr1 121.9(2)
C8 C7 C6 110.0(3)
C8 C7 Cr1 72.92(18)
C6 C7 Cr1 73.19(18)
C8 C7 H7 125.0
C6 C7 H7 125.0
Cr1 C7 H7 120.5
C7 C8 C9 107.5(3)
C7 C8 Cr1 71.33(18)
C9 C8 Cr1 77.41(18)
C7 C8 H8 126.3
C9 C8 H8 126.3
Cr1 C8 H8 117.0
C8 C9 C14 130.8(3)
C8 C9 C10 108.2(3)
C14 C9 C10 121.0(3)
C8 C9 Cr1 67.71(17)
C14 C9 Cr1 127.8(2)
C10 C9 Cr1 71.49(17)
C11 C10 C9 119.8(3)
C11 C10 C6 133.2(3)
C9 C10 C6 107.0(3)
C11 C10 Cr1 124.8(2)
C9 C10 Cr1 73.72(18)
C6 C10 Cr1 68.88(17)
C12 C11 C10 116.6(3)
C12 C11 C16 120.3(3)
C10 C11 C16 123.0(3)
C11 C12 C13 123.2(3)
C11 C12 H12 118.4
C13 C12 H12 118.4
C14 C13 C12 122.8(3)
C14 C13 H13 118.6
C12 C13 H13 118.6
C13 C14 C9 116.5(3)
C13 C14 C15 123.1(3)
C9 C14 C15 120.2(3)
C14 C15 H15A 109.5
C14 C15 H15B 109.5
H15A C15 H15B 109.5
C14 C15 H15C 109.5
H15A C15 H15C 109.5
H15B C15 H15C 109.5
C11 C16 H16A 109.5
C11 C16 H16B 109.5
H16A C16 H16B 109.5
C11 C16 H16C 109.5
H16A C16 H16C 109.5
H16B C16 H16C 109.5
C18 C17 C22 122.7(3)
C18 C17 N1 119.9(3)
C22 C17 N1 117.2(3)
C19 C18 C17 117.6(3)
C19 C18 C26 120.8(3)
C17 C18 C26 121.5(3)
C20 C19 C18 121.2(3)
C20 C19 H19 119.4
C18 C19 H19 119.4
C21 C20 C19 120.4(3)
C21 C20 H20 119.8
C19 C20 H20 119.8
C20 C21 C22 121.5(3)
C20 C21 H21 119.3
C22 C21 H21 119.3
C21 C22 C17 116.5(3)
C21 C22 C23 120.6(3)
C17 C22 C23 122.8(3)
C22 C23 C24 113.5(3)
C22 C23 C25 110.6(3)
C24 C23 C25 109.1(3)
C22 C23 H23 107.8
C24 C23 H23 107.8
C25 C23 H23 107.8
C23 C24 H24A 109.5
C23 C24 H24B 109.5
H24A C24 H24B 109.5
C23 C24 H24C 109.5
H24A C24 H24C 109.5
H24B C24 H24C 109.5
C23 C25 H25A 109.5
C23 C25 H25B 109.5
H25A C25 H25B 109.5
C23 C25 H25C 109.5
H25A C25 H25C 109.5
H25B C25 H25C 109.5
C27 C26 C18 113.9(3)
C27 C26 C28 109.1(3)
C18 C26 C28 109.8(3)
C27 C26 H26 108.0
C18 C26 H26 108.0
C28 C26 H26 108.0
C26 C27 H27A 109.5
C26 C27 H27B 109.5
H27A C27 H27B 109.5
C26 C27 H27C 109.5
H27A C27 H27C 109.5
H27B C27 H27C 109.5
C26 C28 H28A 109.5
C26 C28 H28B 109.5
H28A C28 H28B 109.5
C26 C28 H28C 109.5
H28A C28 H28C 109.5
H28B C28 H28C 109.5
C30 C29 Cr1 120.7(2)
C30 C29 H29A 107.2
Cr1 C29 H29A 107.2
C30 C29 H29B 107.2
Cr1 C29 H29B 107.2
H29A C29 H29B 106.8
C35 C30 C31 115.3(3)
C35 C30 C29 122.5(3)
C31 C30 C29 122.2(3)
C32 C31 C30 122.4(3)
C32 C31 H31 118.8
C30 C31 H31 118.8
C31 C32 C33 120.8(3)
C31 C32 H32 119.6
C33 C32 H32 119.6
C34 C33 C32 118.5(3)
C34 C33 H33 120.7
C32 C33 H33 120.7
C33 C34 C35 120.7(3)
C33 C34 H34 119.7
C35 C34 H34 119.7
C34 C35 C30 122.3(3)
C34 C35 H35 118.8
C30 C35 H35 118.8
C37 C36 Cr1 114.9(2)
C37 C36 H36A 108.5
Cr1 C36 H36A 108.5
C37 C36 H36B 108.5
Cr1 C36 H36B 108.5
H36A C36 H36B 107.5
C42 C37 C38 114.9(4)
C42 C37 C36 123.6(3)
C38 C37 C36 121.4(3)
C39 C38 C37 121.8(4)
C39 C38 H38 119.1
C37 C38 H38 119.1
C40 C39 C38 121.4(4)
C40 C39 H39 119.3
C38 C39 H39 119.3
C41 C40 C39 117.7(4)
C41 C40 H40 121.1
C39 C40 H40 121.1
C40 C41 C42 121.1(4)
C40 C41 H41 119.4
C42 C41 H41 119.4
C41 C42 C37 123.0(4)
C41 C42 H42 118.5
C37 C42 H42 118.5
N4 C43 N3 102.5(3)
N4 C43 Cr2 120.8(2)
N3 C43 Cr2 136.2(2)
C45 C44 N4 106.4(3)
C45 C44 H44 126.8
N4 C44 H44 126.8
C44 C45 N3 107.0(3)
C44 C45 H45 126.5
N3 C45 H45 126.5
N4 C46 C47 111.7(3)
N4 C46 H46A 109.3
C47 C46 H46A 109.3
N4 C46 H46B 109.3
C47 C46 H46B 109.3
H46A C46 H46B 107.9
C48 C47 C46 112.5(3)
C48 C47 H47A 109.1
C46 C47 H47A 109.1
C48 C47 H47B 109.1
C46 C47 H47B 109.1
H47A C47 H47B 107.8
C49 C48 C52 107.1(3)
C49 C48 C47 122.8(3)
C52 C48 C47 130.1(3)
C49 C48 Cr2 70.82(19)
C52 C48 Cr2 75.22(18)
C47 C48 Cr2 121.1(2)
C50 C49 C48 109.9(3)
C50 C49 Cr2 72.93(19)
C48 C49 Cr2 73.62(19)
C50 C49 H49 125.0
C48 C49 H49 125.0
Cr2 C49 H49 120.1
C49 C50 C51 107.9(3)
C49 C50 Cr2 71.50(19)
C51 C50 Cr2 76.61(19)
C49 C50 H50 126.1
C51 C50 H50 126.1
Cr2 C50 H50 117.8
C50 C51 C56 131.1(3)
C50 C51 C52 107.8(3)
C56 C51 C52 121.1(3)
C50 C51 Cr2 68.39(18)
C56 C51 Cr2 126.8(2)
C52 C51 Cr2 72.21(18)
C53 C52 C51 119.6(3)
C53 C52 C48 133.2(3)
C51 C52 C48 107.2(3)
C53 C52 Cr2 124.2(2)
C51 C52 Cr2 72.97(18)
C48 C52 Cr2 69.24(18)
C54 C53 C52 116.4(3)
C54 C53 C58 121.1(3)
C52 C53 C58 122.4(3)
C53 C54 C55 123.8(4)
C53 C54 H54 118.1
C55 C54 H54 118.1
C56 C55 C54 122.2(4)
C56 C55 H55 118.9
C54 C55 H55 118.9
C55 C56 C51 116.9(3)
C55 C56 C57 123.3(3)
C51 C56 C57 119.8(3)
C56 C57 H57A 109.5
C56 C57 H57B 109.5
H57A C57 H57B 109.5
C56 C57 H57C 109.5
H57A C57 H57C 109.5
H57B C57 H57C 109.5
C53 C58 H58A 109.5
C53 C58 H58B 109.5
H58A C58 H58B 109.5
C53 C58 H58C 109.5
H58A C58 H58C 109.5
H58B C58 H58C 109.5
C64 C59 C60 123.1(3)
C64 C59 N3 119.6(3)
C60 C59 N3 116.8(3)
C61 C60 C59 117.2(3)
C61 C60 C68 119.9(3)
C59 C60 C68 122.9(3)
C62 C61 C60 121.0(4)
C62 C61 H61 119.5
C60 C61 H61 119.5
C61 C62 C63 120.5(4)
C61 C62 H62 119.7
C63 C62 H62 119.7
C62 C63 C64 121.4(4)
C62 C63 H63 119.3
C64 C63 H63 119.3
C63 C64 C59 116.8(3)
C63 C64 C65 121.2(3)
C59 C64 C65 122.0(3)
C64 C65 C66 112.8(3)
C64 C65 C67 110.4(3)
C66 C65 C67 110.4(3)
C64 C65 H65 107.7
C66 C65 H65 107.7
C67 C65 H65 107.7
C65 C66 H66A 109.5
C65 C66 H66B 109.5
H66A C66 H66B 109.5
C65 C66 H66C 109.5
H66A C66 H66C 109.5
H66B C66 H66C 109.5
C65 C67 H67A 109.5
C65 C67 H67B 109.5
H67A C67 H67B 109.5
C65 C67 H67C 109.5
H67A C67 H67C 109.5
H67B C67 H67C 109.5
C60 C68 C70 110.6(3)
C60 C68 C69 111.7(3)
C70 C68 C69 110.4(3)
C60 C68 H68 108.0
C70 C68 H68 108.0
C69 C68 H68 108.0
C68 C69 H69A 109.5
C68 C69 H69B 109.5
H69A C69 H69B 109.5
C68 C69 H69C 109.5
H69A C69 H69C 109.5
H69B C69 H69C 109.5
C68 C70 H70A 109.5
C68 C70 H70B 109.5
H70A C70 H70B 109.5
C68 C70 H70C 109.5
H70A C70 H70C 109.5
H70B C70 H70C 109.5
C72A C71 C72 14.7(15)
C72A C71 Cr2 122.6(12)
C72 C71 Cr2 121.6(14)
C72A C71 H71A 106.7
C72 C71 H71A 118.6
Cr2 C71 H71A 106.7
C72A C71 H71B 106.7
C72 C71 H71B 94.2
Cr2 C71 H71B 106.7
H71A C71 H71B 106.6
C77 C72 C73 127.1(15)
C77 C72 C71 117.2(14)
C73 C72 C71 116(2)
C73A C72A C71 124.9(17)
C73A C72A C77A 111.5(11)
C71 C72A C77A 123.4(15)
C72 C73 C74 115(2)
C72 C73 H73 122.7
C74 C73 H73 122.7
C74A C73A C72A 127.5(16)
C74A C73A H73A 116.2
C72A C73A H73A 116.2
C75 C74 C73 122.1(19)
C75 C74 H74 119.0
C73 C74 H74 119.0
C73A C74A C75A 120.7(12)
C73A C74A H74A 119.6
C75A C74A H74A 119.6
C74 C75 C76 120.4(16)
C74 C75 H75 119.8
C76 C75 H75 119.8
C74A C75A C76A 118.9(12)
C74A C75A H75A 120.6
C76A C75A H75A 120.6
C77 C76 C75 117.7(12)
C77 C76 H76 121.2
C75 C76 H76 121.2
C77A C76A C75A 117.9(13)
C77A C76A H76A 121.1
C75A C76A H76A 121.1
C72 C77 C76 118.1(11)
C72 C77 H77 120.9
C76 C77 H77 120.9
C76A C77A C72A 123.3(12)
C76A C77A H77A 118.3
C72A C77A H77A 118.3
C79 C78 Cr2 117.9(2)
C79 C78 H78A 107.8
Cr2 C78 H78A 107.8
C79 C78 H78B 107.8
Cr2 C78 H78B 107.8
H78A C78 H78B 107.2
C84 C79 C80 116.5(3)
C84 C79 C78 122.3(3)
C80 C79 C78 121.2(3)
C81 C80 C79 122.0(3)
C81 C80 H80 119.0
C79 C80 H80 119.0
C80 C81 C82 120.6(3)
C80 C81 H81 119.7
C82 C81 H81 119.7
C81 C82 C83 118.5(3)
C81 C82 H82 120.7
C83 C82 H82 120.7
C84 C83 C82 120.4(3)
C84 C83 H83 119.8
C82 C83 H83 119.8
C83 C84 C79 121.9(3)
C83 C84 H84 119.0
C79 C84 H84 119.0
C1 N1 C2 111.3(3)
C1 N1 C17 126.6(3)
C2 N1 C17 121.6(3)
C1 N2 C3 112.3(3)
C1 N2 C4 125.1(3)
C3 N2 C4 122.6(3)
C43 N3 C45 111.5(3)
C43 N3 C59 128.9(3)
C45 N3 C59 118.8(3)
C43 N4 C44 112.6(3)
C43 N4 C46 125.8(3)
C44 N4 C46 121.7(3)

loop_
_geom_bond_atom_site_label_1
_geom_bond_atom_site_label_2
_geom_bond_distance
Cr1 C29 2.103(4)
Cr1 C1 2.117(3)
Cr1 C36 2.164(3)
Cr1 C7 2.272(3)
Cr1 C8 2.292(3)
Cr1 C6 2.301(3)
Cr1 C10 2.388(3)
Cr1 C9 2.418(3)
Cr2 C78 2.108(4)
Cr2 C43 2.115(3)
Cr2 C71 2.143(3)
Cr2 C49 2.282(4)
Cr2 C50 2.301(4)
Cr2 C48 2.318(3)
Cr2 C52 2.397(3)
Cr2 C51 2.407(3)
C1 N2 1.359(4)
C1 N1 1.376(4)
C2 C3 1.339(5)
C2 N1 1.383(4)
C2 H2 0.9300
C3 N2 1.375(4)
C3 H3 0.9300
C4 N2 1.480(4)
C4 C5 1.522(5)
C4 H4A 0.9700
C4 H4B 0.9700
C5 C6 1.511(5)
C5 H5A 0.9700
C5 H5B 0.9700
C6 C7 1.410(5)
C6 C10 1.438(5)
C7 C8 1.401(5)
C7 H7 0.9300
C8 C9 1.417(5)
C8 H8 0.9300
C9 C14 1.430(5)
C9 C10 1.437(5)
C10 C11 1.431(5)
C11 C12 1.371(5)
C11 C16 1.499(5)
C12 C13 1.393(5)
C12 H12 0.9300
C13 C14 1.364(5)
C13 H13 0.9300
C14 C15 1.495(5)
C15 H15A 0.9600
C15 H15B 0.9600
C15 H15C 0.9600
C16 H16A 0.9600
C16 H16B 0.9600
C16 H16C 0.9600
C17 C18 1.401(5)
C17 C22 1.403(5)
C17 N1 1.445(4)
C18 C19 1.384(5)
C18 C26 1.521(5)
C19 C20 1.379(5)
C19 H19 0.9300
C20 C21 1.370(5)
C20 H20 0.9300
C21 C22 1.402(5)
C21 H21 0.9300
C22 C23 1.512(5)
C23 C24 1.527(5)
C23 C25 1.534(5)
C23 H23 0.9800
C24 H24A 0.9600
C24 H24B 0.9600
C24 H24C 0.9600
C25 H25A 0.9600
C25 H25B 0.9600
C25 H25C 0.9600
C26 C27 1.516(5)
C26 C28 1.540(6)
C26 H26 0.9800
C27 H27A 0.9600
C27 H27B 0.9600
C27 H27C 0.9600
C28 H28A 0.9600
C28 H28B 0.9600
C28 H28C 0.9600
C29 C30 1.473(5)
C29 H29A 0.9700
C29 H29B 0.9700
C30 C35 1.401(5)
C30 C31 1.408(5)
C31 C32 1.369(5)
C31 H31 0.9300
C32 C33 1.387(5)
C32 H32 0.9300
C33 C34 1.374(5)
C33 H33 0.9300
C34 C35 1.382(5)
C34 H34 0.9300
C35 H35 0.9300
C36 C37 1.515(5)
C36 H36A 0.9700
C36 H36B 0.9700
C37 C42 1.394(5)
C37 C38 1.408(5)
C38 C39 1.387(6)
C38 H38 0.9300
C39 C40 1.382(7)
C39 H39 0.9300
C40 C41 1.371(7)
C40 H40 0.9300
C41 C42 1.382(6)
C41 H41 0.9300
C42 H42 0.9300
C43 N4 1.361(4)
C43 N3 1.373(4)
C44 C45 1.342(5)
C44 N4 1.369(5)
C44 H44 0.9300
C45 N3 1.375(4)
C45 H45 0.9300
C46 N4 1.467(4)
C46 C47 1.520(5)
C46 H46A 0.9700
C46 H46B 0.9700
C47 C48 1.506(5)
C47 H47A 0.9700
C47 H47B 0.9700
C48 C49 1.405(5)
C48 C52 1.441(5)
C49 C50 1.400(5)
C49 H49 0.9300
C50 C51 1.419(5)
C50 H50 0.9300
C51 C56 1.420(5)
C51 C52 1.437(5)
C52 C53 1.436(5)
C53 C54 1.359(5)
C53 C58 1.504(5)
C54 C55 1.398(5)
C54 H54 0.9300
C55 C56 1.365(5)
C55 H55 0.9300
C56 C57 1.501(5)
C57 H57A 0.9600
C57 H57B 0.9600
C57 H57C 0.9600
C58 H58A 0.9600
C58 H58B 0.9600
C58 H58C 0.9600
C59 C64 1.396(5)
C59 C60 1.403(5)
C59 N3 1.454(4)
C60 C61 1.390(5)
C60 C68 1.519(5)
C61 C62 1.372(6)
C61 H61 0.9300
C62 C63 1.379(6)
C62 H62 0.9300
C63 C64 1.392(5)
C63 H63 0.9300
C64 C65 1.511(5)
C65 C66 1.525(5)
C65 C67 1.533(5)
C65 H65 0.9800
C66 H66A 0.9600
C66 H66B 0.9600
C66 H66C 0.9600
C67 H67A 0.9600
C67 H67B 0.9600
C67 H67C 0.9600
C68 C70 1.529(5)
C68 C69 1.535(5)
C68 H68 0.9800
C69 H69A 0.9600
C69 H69B 0.9600
C69 H69C 0.9600
C70 H70A 0.9600
C70 H70B 0.9600
C70 H70C 0.9600
C71 C72A 1.483(8)
C71 C72 1.484(9)
C71 H71A 0.9700
C71 H71B 0.9700
C72 C77 1.30(2)
C72 C73 1.36(3)
C72A C73A 1.38(3)
C72A C77A 1.49(2)
C73 C74 1.45(3)
C73 H73 0.9300
C73A C74A 1.34(2)
C73A H73A 0.9300
C74 C75 1.27(2)
C74 H74 0.9300
C74A C75A 1.37(2)
C74A H74A 0.9300
C75 C76 1.468(18)
C75 H75 0.9300
C75A C76A 1.460(19)
C75A H75A 0.9300
C76 C77 1.389(14)
C76 H76 0.9300
C76A C77A 1.379(18)
C76A H76A 0.9300
C77 H77 0.9300
C77A H77A 0.9300
C78 C79 1.483(5)
C78 H78A 0.9700
C78 H78B 0.9700
C79 C84 1.391(5)
C79 C80 1.406(5)
C80 C81 1.376(5)
C80 H80 0.9300
C81 C82 1.388(5)
C81 H81 0.9300
C82 C83 1.392(5)
C82 H82 0.9300
C83 C84 1.386(5)
C83 H83 0.9300
C84 H84 0.9300
